data_4080266
loop_
_publ_author_name
'Dulong, Florian'
'Thu\'ery, Pierre'
'Ephritikhine, Michel'
'Cantat, Thibault'

_publ_section_title
;
 Synthesis ofN-Aryloxy-\b-diketiminate Ligands and Coordination to
 Zirconium, Ytterbium, Thorium, and Uranium
;
_journal_issue 5
_journal_name_full Organometallics
_journal_page_first 1328
_journal_paper_doi 10.1021/om3010355
_journal_volume 32
_journal_year 2013
_chemical_formula_sum 'C59 H84 N4 O2 Zr'
_chemical_formula_weight 972.52
_space_group_IT_number 2
_symmetry_cell_setting triclinic
_symmetry_space_group_name_Hall '-P 1'
_symmetry_space_group_name_H-M 'P -1'
_atom_sites_solution_hydrogens geom
_atom_sites_solution_primary direct
_atom_sites_solution_secondary difmap
_audit_creation_method SHELXL-97
_cell_angle_alpha 75.631(2)
_cell_angle_beta 78.574(3)
_cell_angle_gamma 70.549(2)
_cell_formula_units_Z 4
_cell_length_a 15.5297(7)
_cell_length_b 18.9498(9)
_cell_length_c 21.2327(9)
_cell_measurement_reflns_used 200992
_cell_measurement_temperature 150(2)
_cell_measurement_theta_max 25.68
_cell_measurement_theta_min 2.10
_cell_volume 5661.7(5)
_computing_cell_refinement 'HKL2000 (Otwinowski & Minor, 1997)'
_computing_data_collection 'COLLECT (Nonius, 1998)'
_computing_data_reduction 'HKL2000 (Otwinowski & Minor, 1997)'
_computing_molecular_graphics 'SHELXTL (Sheldrick, 2008)'
_computing_publication_material 'SHELXTL (Sheldrick, 2008); PLATON (Spek, 2003)'
_computing_structure_refinement 'SHELXL-97 (Sheldrick, 2008)'
_computing_structure_solution 'SHELXS-97 (Sheldrick, 2008)'
_diffrn_ambient_temperature 150(2)
_diffrn_measured_fraction_theta_full 0.999
_diffrn_measured_fraction_theta_max 0.999
_diffrn_measurement_device_type 'Nonius Kappa-CCD area-detector diffractometer'
_diffrn_measurement_method 'two \f and eight \w scans with 2\% steps (469 frames)'
_diffrn_radiation_monochromator graphite
_diffrn_radiation_source 'fine-focus sealed tube'
_diffrn_radiation_type MoK\a
_diffrn_radiation_wavelength 0.71073
_diffrn_reflns_av_R_equivalents 0.0424
_diffrn_reflns_av_sigmaI/netI 0.0635
_diffrn_reflns_limit_h_max 18
_diffrn_reflns_limit_h_min -18
_diffrn_reflns_limit_k_max 23
_diffrn_reflns_limit_k_min -23
_diffrn_reflns_limit_l_max 25
_diffrn_reflns_limit_l_min -25
_diffrn_reflns_number 200992
_diffrn_reflns_theta_full 25.68
_diffrn_reflns_theta_max 25.68
_diffrn_reflns_theta_min 2.10
_diffrn_standards_decay_% 0
_diffrn_standards_interval_time 0
_diffrn_standards_number 0
_exptl_absorpt_coefficient_mu 0.236
_exptl_absorpt_correction_T_max 0.974
_exptl_absorpt_correction_T_min 0.735
_exptl_absorpt_correction_type multi-scan
_exptl_absorpt_process_details 'SCALEPACK (Otwinowski & Minor, 1997)'
_exptl_crystal_colour 'translucent dark orange'
_exptl_crystal_density_diffrn 1.141
_exptl_crystal_density_method 'not measured'
_exptl_crystal_description parallelepiped
_exptl_crystal_F_000 2088
_exptl_crystal_size_max 0.20
_exptl_crystal_size_mid 0.17
_exptl_crystal_size_min 0.11
_refine_diff_density_max 1.875
_refine_diff_density_min -0.834
_refine_diff_density_rms 0.077
_refine_ls_extinction_method none
_refine_ls_goodness_of_fit_ref 1.017
_refine_ls_hydrogen_treatment constr
_refine_ls_matrix_type full
_refine_ls_number_parameters 1299
_refine_ls_number_reflns 21468
_refine_ls_number_restraints 199
_refine_ls_restrained_S_all 1.064
_refine_ls_R_factor_all 0.0841
_refine_ls_R_factor_gt 0.0536
_refine_ls_shift/su_max 0.001
_refine_ls_shift/su_mean 0.000
_refine_ls_structure_factor_coef Fsqd
_refine_ls_weighting_details 'calc w=1/[\s^2^(Fo^2^)+(0.1003P)^2^+1.3483P] where P=(Fo^2^+2Fc^2^)/3'
_refine_ls_weighting_scheme calc
_refine_ls_wR_factor_gt 0.1481
_refine_ls_wR_factor_ref 0.1650
_reflns_number_gt 15185
_reflns_number_total 21468
_reflns_threshold_expression >2sigma(I)
_cod_data_source_file om3010355_si_002.cif
_cod_data_source_block 16a
_cod_original_cell_volume 5661.8(5)
_cod_database_code 4080266

loop_
_symmetry_equiv_pos_as_xyz
'x, y, z'
'-x, -y, -z'

loop_
_atom_site_label
_atom_site_type_symbol
_atom_site_fract_x
_atom_site_fract_y
_atom_site_fract_z
_atom_site_U_iso_or_equiv
_atom_site_adp_type
_atom_site_occupancy
_atom_site_symmetry_multiplicity
_atom_site_calc_flag
_atom_site_refinement_flags
_atom_site_disorder_assembly
_atom_site_disorder_group
Zr1 Zr 0.74815(2) 0.649070(19) 0.725115(16) 0.02703(10) Uani 1 1 d . . .
Zr2 Zr 0.27738(2) 0.856995(18) 0.236044(15) 0.02568(10) Uani 1 1 d . . .
O1 O 0.80009(16) 0.56709(13) 0.67139(11) 0.0299(5) Uani 1 1 d . . .
O2 O 0.73757(16) 0.56632(14) 0.80522(12) 0.0321(5) Uani 1 1 d . . .
O3 O 0.34521(16) 0.93187(13) 0.18610(11) 0.0290(5) Uani 1 1 d . . .
O4 O 0.17579(16) 0.94456(14) 0.26864(12) 0.0320(5) Uani 1 1 d . . .
N1 N 0.6313(2) 0.65177(16) 0.67274(15) 0.0307(6) Uani 1 1 d . . .
N2 N 0.6316(2) 0.73753(17) 0.77045(14) 0.0316(6) Uani 1 1 d . . .
N3 N 0.8705(2) 0.62509(17) 0.77556(14) 0.0311(6) Uani 1 1 d . . .
N4 N 0.8339(2) 0.71584(16) 0.65232(14) 0.0300(6) Uani 1 1 d . . .
N5 N 0.38992(19) 0.84673(16) 0.29630(14) 0.0286(6) Uani 1 1 d . . .
N6 N 0.24551(19) 0.77231(16) 0.32639(14) 0.0289(6) Uani 1 1 d . . .
N7 N 0.16113(19) 0.88289(16) 0.17789(14) 0.0284(6) Uani 1 1 d . . .
N8 N 0.34279(19) 0.79088(16) 0.15396(13) 0.0264(6) Uani 1 1 d . . .
C1 C 0.7582(2) 0.5653(2) 0.62162(17) 0.0295(7) Uani 1 1 d . . .
C2 C 0.6667(2) 0.6118(2) 0.61962(17) 0.0306(8) Uani 1 1 d . . .
C3 C 0.6240(3) 0.6198(2) 0.56571(19) 0.0366(8) Uani 1 1 d . . .
H3 H 0.5648 0.6533 0.5627 0.044 Uiso 1 1 calc R . .
C4 C 0.6670(3) 0.5792(2) 0.51589(19) 0.0389(9) Uani 1 1 d . . .
C5 C 0.7551(3) 0.5292(2) 0.52199(18) 0.0386(9) Uani 1 1 d . . .
H5 H 0.7840 0.4997 0.4903 0.046 Uiso 1 1 calc R . .
C6 C 0.8011(3) 0.5220(2) 0.57428(17) 0.0337(8) Uani 1 1 d . . .
H6 H 0.8602 0.4885 0.5773 0.040 Uiso 1 1 calc R . .
C7 C 0.6247(3) 0.5912(3) 0.4535(2) 0.0517(11) Uani 1 1 d . . .
C8 C 0.5222(4) 0.6354(4) 0.4609(3) 0.097(2) Uani 1 1 d U . .
H8A H 0.4895 0.6054 0.4938 0.145 Uiso 1 1 calc R . .
H8B H 0.4989 0.6459 0.4199 0.145 Uiso 1 1 calc R . .
H8C H 0.5139 0.6825 0.4739 0.145 Uiso 1 1 calc R . .
C9 C 0.6729(6) 0.6386(5) 0.3990(4) 0.123(3) Uani 1 1 d U . .
H9A H 0.6520 0.6429 0.3582 0.185 Uiso 1 1 calc R . .
H9B H 0.7382 0.6143 0.3960 0.185 Uiso 1 1 calc R . .
H9C H 0.6591 0.6885 0.4083 0.185 Uiso 1 1 calc R . .
C10 C 0.6327(5) 0.5171(3) 0.4361(3) 0.094(2) Uani 1 1 d U . .
H10A H 0.6068 0.4861 0.4729 0.140 Uiso 1 1 calc R . .
H10B H 0.6964 0.4907 0.4250 0.140 Uiso 1 1 calc R . .
H10C H 0.6001 0.5269 0.3994 0.140 Uiso 1 1 calc R . .
C11 C 0.5428(3) 0.6652(2) 0.6984(2) 0.0374(9) Uani 1 1 d . . .
C12 C 0.5021(3) 0.7119(2) 0.7446(2) 0.0422(9) Uani 1 1 d . . .
H12 H 0.4393 0.7194 0.7568 0.051 Uiso 1 1 calc R . .
C13 C 0.5410(3) 0.7491(2) 0.77524(19) 0.0361(8) Uani 1 1 d . . .
C14 C 0.4791(3) 0.6286(3) 0.6804(2) 0.0531(11) Uani 1 1 d . . .
H14A H 0.4483 0.6620 0.6443 0.080 Uiso 1 1 calc R . .
H14B H 0.4343 0.6202 0.7174 0.080 Uiso 1 1 calc R . .
H14C H 0.5147 0.5807 0.6683 0.080 Uiso 1 1 calc R . .
C15 C 0.4723(3) 0.8025(3) 0.8166(2) 0.0479(10) Uani 1 1 d . . .
H15A H 0.4430 0.7736 0.8530 0.072 Uiso 1 1 calc R . .
H15B H 0.4266 0.8386 0.7905 0.072 Uiso 1 1 calc R . .
H15C H 0.5035 0.8292 0.8326 0.072 Uiso 1 1 calc R . .
C16 C 0.6632(2) 0.7757(2) 0.80928(18) 0.0336(8) Uani 1 1 d . . .
C17 C 0.6748(3) 0.7425(2) 0.87516(18) 0.0368(8) Uani 1 1 d . . .
C18 C 0.7103(3) 0.7791(2) 0.9089(2) 0.0456(10) Uani 1 1 d . . .
H18 H 0.7189 0.7580 0.9526 0.055 Uiso 1 1 calc R . .
C19 C 0.7328(3) 0.8443(3) 0.8805(2) 0.0492(11) Uani 1 1 d . . .
H19 H 0.7575 0.8664 0.9043 0.059 Uiso 1 1 calc R . .
C20 C 0.7187(3) 0.8777(2) 0.8160(2) 0.0427(9) Uani 1 1 d . . .
H20 H 0.7328 0.9230 0.7969 0.051 Uiso 1 1 calc R . .
C21 C 0.6839(3) 0.8445(2) 0.77965(19) 0.0366(8) Uani 1 1 d . . .
C22 C 0.6472(3) 0.6724(2) 0.91275(18) 0.0415(9) Uani 1 1 d . . .
H22 H 0.6326 0.6495 0.8812 0.050 Uiso 1 1 calc R . .
C23 C 0.5610(3) 0.6928(3) 0.9630(2) 0.0575(12) Uani 1 1 d . . .
H23A H 0.5732 0.7166 0.9939 0.086 Uiso 1 1 calc R . .
H23B H 0.5457 0.6472 0.9858 0.086 Uiso 1 1 calc R . .
H23C H 0.5105 0.7274 0.9407 0.086 Uiso 1 1 calc R . .
C24 C 0.7249(3) 0.6123(3) 0.9484(2) 0.0536(11) Uani 1 1 d . . .
H24A H 0.7812 0.6043 0.9189 0.080 Uiso 1 1 calc R . .
H24B H 0.7099 0.5652 0.9635 0.080 Uiso 1 1 calc R . .
H24C H 0.7324 0.6297 0.9852 0.080 Uiso 1 1 calc R . .
C25 C 0.6705(3) 0.8819(2) 0.7079(2) 0.0417(9) Uani 1 1 d . . .
H25 H 0.6952 0.8412 0.6825 0.050 Uiso 1 1 calc R . .
C26 C 0.5691(3) 0.9200(2) 0.6971(2) 0.0491(10) Uani 1 1 d . . .
H26A H 0.5417 0.9587 0.7231 0.074 Uiso 1 1 calc R . .
H26B H 0.5369 0.8824 0.7098 0.074 Uiso 1 1 calc R . .
H26C H 0.5654 0.9429 0.6516 0.074 Uiso 1 1 calc R . .
C27 C 0.7234(3) 0.9406(3) 0.6788(2) 0.0539(11) Uani 1 1 d . . .
H27A H 0.6962 0.9843 0.6992 0.081 Uiso 1 1 calc R . .
H27B H 0.7205 0.9562 0.6325 0.081 Uiso 1 1 calc R . .
H27C H 0.7865 0.9181 0.6867 0.081 Uiso 1 1 calc R . .
C28 C 0.8158(3) 0.5204(2) 0.82907(18) 0.0344(8) Uani 1 1 d . . .
C29 C 0.8910(3) 0.5504(2) 0.81459(18) 0.0341(8) Uani 1 1 d . . .
C30 C 0.9754(3) 0.5048(2) 0.8335(2) 0.0479(10) Uani 1 1 d D . .
H30 H 1.0252 0.5243 0.8222 0.057 Uiso 1 1 calc R . .
C31 C 0.9880(3) 0.4302(3) 0.8692(3) 0.0598(13) Uani 1 1 d D . .
C32 C 0.9113(3) 0.4040(3) 0.8858(3) 0.0593(13) Uani 1 1 d D . .
H32 H 0.9172 0.3553 0.9111 0.071 Uiso 1 1 calc R . .
C33 C 0.8263(3) 0.4477(2) 0.8661(2) 0.0437(10) Uani 1 1 d . . .
H33 H 0.7766 0.4281 0.8778 0.052 Uiso 1 1 calc R . .
C34 C 1.0890(3) 0.3786(3) 0.8771(3) 0.102(2) Uani 1 1 d DU . .
C35 C 1.0926(5) 0.3005(3) 0.9107(4) 0.124(2) Uani 1 1 d DU . .
H35A H 1.1550 0.2681 0.9063 0.186 Uiso 1 1 calc R . .
H35B H 1.0549 0.2824 0.8916 0.186 Uiso 1 1 calc R . .
H35C H 1.0701 0.2997 0.9563 0.186 Uiso 1 1 calc R . .
C36 C 1.1358(5) 0.4174(4) 0.9043(4) 0.122(2) Uani 1 1 d DU . .
H36A H 1.1047 0.4256 0.9469 0.183 Uiso 1 1 calc R . .
H36B H 1.1350 0.4656 0.8759 0.183 Uiso 1 1 calc R . .
H36C H 1.1983 0.3864 0.9079 0.183 Uiso 1 1 calc R . .
C37 C 1.1468(6) 0.3700(5) 0.8072(3) 0.167(3) Uani 1 1 d DU . .
H37A H 1.1542 0.4185 0.7842 0.250 Uiso 1 1 calc R . .
H37B H 1.1149 0.3529 0.7825 0.250 Uiso 1 1 calc R . .
H37C H 1.2063 0.3335 0.8128 0.250 Uiso 1 1 calc R . .
C38 C 0.9050(2) 0.6791(2) 0.78105(18) 0.0334(8) Uani 1 1 d . . .
C39 C 0.9020(3) 0.7437(2) 0.73212(19) 0.0356(8) Uani 1 1 d . . .
H39 H 0.9135 0.7840 0.7430 0.043 Uiso 1 1 calc R . .
C40 C 0.8833(2) 0.7540(2) 0.66815(18) 0.0332(8) Uani 1 1 d . . .
C41 C 0.9506(3) 0.6719(2) 0.8401(2) 0.0466(10) Uani 1 1 d . . .
H41A H 0.9308 0.6365 0.8762 0.070 Uiso 1 1 calc R . .
H41B H 0.9338 0.7209 0.8519 0.070 Uiso 1 1 calc R . .
H41C H 1.0163 0.6538 0.8296 0.070 Uiso 1 1 calc R . .
C42 C 0.9230(3) 0.8087(2) 0.6155(2) 0.0417(9) Uani 1 1 d . . .
H42A H 0.9635 0.7817 0.5830 0.063 Uiso 1 1 calc R . .
H42B H 0.9568 0.8304 0.6347 0.063 Uiso 1 1 calc R . .
H42C H 0.8740 0.8487 0.5953 0.063 Uiso 1 1 calc R . .
C43 C 0.8519(3) 0.7035(2) 0.58516(17) 0.0322(8) Uani 1 1 d . . .
C44 C 0.9317(3) 0.6453(2) 0.56855(19) 0.0366(8) Uani 1 1 d . . .
C45 C 0.9449(3) 0.6274(2) 0.5067(2) 0.0432(10) Uani 1 1 d . . .
H45 H 0.9971 0.5890 0.4950 0.052 Uiso 1 1 calc R . .
C46 C 0.8827(3) 0.6652(2) 0.46274(19) 0.0462(10) Uani 1 1 d . . .
H46 H 0.8919 0.6514 0.4223 0.055 Uiso 1 1 calc R . .
C47 C 0.8069(3) 0.7234(2) 0.47876(19) 0.0453(10) Uani 1 1 d . . .
H47 H 0.7655 0.7491 0.4484 0.054 Uiso 1 1 calc R . .
C48 C 0.7900(3) 0.7450(2) 0.53958(18) 0.0380(9) Uani 1 1 d . . .
C49 C 1.0040(3) 0.6021(2) 0.6154(2) 0.0437(9) Uani 1 1 d . . .
H49 H 0.9801 0.6174 0.6578 0.052 Uiso 1 1 calc R . .
C50 C 1.0930(3) 0.6236(3) 0.5896(3) 0.0612(13) Uani 1 1 d . . .
H50A H 1.1177 0.6088 0.5480 0.092 Uiso 1 1 calc R . .
H50B H 1.1369 0.5976 0.6202 0.092 Uiso 1 1 calc R . .
H50C H 1.0802 0.6777 0.5844 0.092 Uiso 1 1 calc R . .
C51 C 1.0249(3) 0.5154(2) 0.6262(2) 0.0502(11) Uani 1 1 d . . .
H51A H 0.9698 0.5016 0.6452 0.075 Uiso 1 1 calc R . .
H51B H 1.0711 0.4908 0.6552 0.075 Uiso 1 1 calc R . .
H51C H 1.0469 0.4993 0.5849 0.075 Uiso 1 1 calc R . .
C52 C 0.7118(3) 0.8156(2) 0.5508(2) 0.0467(10) Uani 1 1 d . . .
H52 H 0.7089 0.8212 0.5959 0.056 Uiso 1 1 calc R . .
C53 C 0.7297(4) 0.8875(3) 0.5046(3) 0.0670(14) Uani 1 1 d . . .
H53A H 0.7323 0.8838 0.4600 0.100 Uiso 1 1 calc R . .
H53B H 0.7872 0.8916 0.5111 0.100 Uiso 1 1 calc R . .
H53C H 0.6809 0.9319 0.5140 0.100 Uiso 1 1 calc R . .
C54 C 0.6173(3) 0.8122(3) 0.5425(3) 0.0615(13) Uani 1 1 d . . .
H54A H 0.6185 0.8059 0.4988 0.092 Uiso 1 1 calc R . .
H54B H 0.5710 0.8587 0.5500 0.092 Uiso 1 1 calc R . .
H54C H 0.6034 0.7698 0.5734 0.092 Uiso 1 1 calc R . .
C55 C 0.4287(2) 0.92870(19) 0.19871(17) 0.0286(7) Uani 1 1 d . . .
C56 C 0.4578(2) 0.88076(19) 0.25707(17) 0.0289(7) Uani 1 1 d . . .
C57 C 0.5465(2) 0.8677(2) 0.26942(18) 0.0340(8) Uani 1 1 d . . .
H57 H 0.5678 0.8324 0.3063 0.041 Uiso 1 1 calc R . .
C58 C 0.6051(3) 0.9067(2) 0.22742(19) 0.0374(8) Uani 1 1 d . A .
C59 C 0.5714(3) 0.9575(2) 0.17262(19) 0.0378(9) Uani 1 1 d . . .
H59 H 0.6084 0.9852 0.1448 0.045 Uiso 1 1 calc R . .
C60 C 0.4843(3) 0.9687(2) 0.15784(18) 0.0334(8) Uani 1 1 d . . .
H60 H 0.4636 1.0032 0.1204 0.040 Uiso 1 1 calc R . .
C61 C 0.7028(3) 0.8928(3) 0.2428(2) 0.0519(11) Uani 1 1 d D . .
C62A C 0.7574(8) 0.8076(8) 0.2473(9) 0.082(5) Uani 0.463(10) 1 d P A 1
H62A H 0.7694 0.7896 0.2070 0.123 Uiso 0.463(10) 1 d PR A 1
H62B H 0.8147 0.7990 0.2632 0.123 Uiso 0.463(10) 1 d PR A 1
H62C H 0.7268 0.7807 0.2826 0.123 Uiso 0.463(10) 1 d PR A 1
C63A C 0.6928(7) 0.9068(9) 0.3145(5) 0.074(4) Uani 0.463(10) 1 d PDU A 1
H63A H 0.7525 0.8984 0.3264 0.111 Uiso 0.463(10) 1 d PR A 1
H63B H 0.6558 0.9586 0.3158 0.111 Uiso 0.463(10) 1 d PR A 1
H63C H 0.6634 0.8722 0.3447 0.111 Uiso 0.463(10) 1 d PR A 1
C64A C 0.7555(8) 0.9420(8) 0.1977(6) 0.070(4) Uani 0.463(10) 1 d PDU A 1
H64A H 0.7643 0.9359 0.1530 0.106 Uiso 0.463(10) 1 d PR A 1
H64B H 0.7071 0.9983 0.2042 0.106 Uiso 0.463(10) 1 d PR A 1
H64C H 0.8143 0.9311 0.2122 0.106 Uiso 0.463(10) 1 d PR A 1
C62B C 0.7336(8) 0.8275(7) 0.2968(7) 0.088(4) Uani 0.537(10) 1 d PDU A 2
H62D H 0.6942 0.8371 0.3367 0.132 Uiso 0.537(10) 1 d PR A 2
H62E H 0.7304 0.7817 0.2868 0.132 Uiso 0.537(10) 1 d PR A 2
H62F H 0.7960 0.8212 0.3021 0.132 Uiso 0.537(10) 1 d PR A 2
C63B C 0.7141(9) 0.9676(7) 0.2446(8) 0.094(4) Uani 0.537(10) 1 d PU A 2
H63D H 0.6761 0.9864 0.2821 0.141 Uiso 0.537(10) 1 d PR A 2
H63E H 0.7774 0.9616 0.2472 0.141 Uiso 0.537(10) 1 d PR A 2
H63F H 0.6953 1.0034 0.2053 0.141 Uiso 0.537(10) 1 d PR A 2
C64B C 0.7691(6) 0.8737(10) 0.1795(5) 0.110(6) Uani 0.537(10) 1 d PD A 2
H64D H 0.8315 0.8642 0.1869 0.166 Uiso 0.537(10) 1 d PR A 2
H64E H 0.7633 0.8291 0.1688 0.166 Uiso 0.537(10) 1 d PR A 2
H64F H 0.7534 0.9165 0.1438 0.166 Uiso 0.537(10) 1 d PR A 2
C65 C 0.3821(2) 0.8346(2) 0.36174(17) 0.0313(8) Uani 1 1 d . . .
C66 C 0.3254(3) 0.7940(2) 0.40250(17) 0.0352(8) Uani 1 1 d . . .
H66 H 0.3261 0.7888 0.4471 0.042 Uiso 1 1 calc R . .
C67 C 0.2677(2) 0.7599(2) 0.38688(17) 0.0322(8) Uani 1 1 d . . .
C68 C 0.4314(3) 0.8664(2) 0.39774(19) 0.0393(9) Uani 1 1 d . . .
H68A H 0.4881 0.8287 0.4089 0.059 Uiso 1 1 calc R . .
H68B H 0.3930 0.8797 0.4370 0.059 Uiso 1 1 calc R . .
H68C H 0.4443 0.9111 0.3701 0.059 Uiso 1 1 calc R . .
C69 C 0.2305(3) 0.7075(3) 0.44410(18) 0.0439(10) Uani 1 1 d . . .
H69A H 0.1924 0.7366 0.4760 0.066 Uiso 1 1 calc R . .
H69B H 0.2808 0.6687 0.4638 0.066 Uiso 1 1 calc R . .
H69C H 0.1947 0.6840 0.4287 0.066 Uiso 1 1 calc R . .
C70 C 0.1804(2) 0.7347(2) 0.31905(16) 0.0298(8) Uani 1 1 d . . .
C71 C 0.0853(3) 0.7683(2) 0.33397(17) 0.0340(8) Uani 1 1 d . . .
C72 C 0.0261(3) 0.7318(2) 0.32452(19) 0.0409(9) Uani 1 1 d . . .
H72 H -0.0372 0.7535 0.3333 0.049 Uiso 1 1 calc R . .
C73 C 0.0592(3) 0.6637(2) 0.30228(19) 0.0422(10) Uani 1 1 d . . .
H73 H 0.0182 0.6405 0.2959 0.051 Uiso 1 1 calc R . .
C74 C 0.1526(3) 0.6301(2) 0.28952(19) 0.0396(9) Uani 1 1 d . . .
H74 H 0.1742 0.5838 0.2754 0.047 Uiso 1 1 calc R . .
C75 C 0.2156(3) 0.6649(2) 0.29767(17) 0.0331(8) Uani 1 1 d . . .
C76 C 0.0427(3) 0.8406(2) 0.36277(19) 0.0382(9) Uani 1 1 d . . .
H76 H 0.0914 0.8636 0.3607 0.046 Uiso 1 1 calc R . .
C77 C 0.0024(3) 0.8218(3) 0.4349(2) 0.0530(11) Uani 1 1 d . . .
H77A H -0.0445 0.7980 0.4380 0.080 Uiso 1 1 calc R . .
H77B H -0.0240 0.8681 0.4517 0.080 Uiso 1 1 calc R . .
H77C H 0.0503 0.7877 0.4600 0.080 Uiso 1 1 calc R . .
C78 C -0.0338(3) 0.8998(2) 0.3255(2) 0.0476(10) Uani 1 1 d . . .
H78A H -0.0109 0.9109 0.2799 0.071 Uiso 1 1 calc R . .
H78B H -0.0538 0.9457 0.3428 0.071 Uiso 1 1 calc R . .
H78C H -0.0847 0.8800 0.3305 0.071 Uiso 1 1 calc R . .
C79 C 0.3184(3) 0.6278(2) 0.28281(19) 0.0376(8) Uani 1 1 d . . .
H79 H 0.3449 0.6687 0.2592 0.045 Uiso 1 1 calc R . .
C80 C 0.3680(3) 0.5891(2) 0.3434(2) 0.0459(10) Uani 1 1 d . . .
H80A H 0.3632 0.6267 0.3681 0.069 Uiso 1 1 calc R . .
H80B H 0.4318 0.5648 0.3301 0.069 Uiso 1 1 calc R . .
H80C H 0.3403 0.5515 0.3701 0.069 Uiso 1 1 calc R . .
C81 C 0.3427(3) 0.5700(2) 0.2379(2) 0.0477(10) Uani 1 1 d . . .
H81A H 0.3252 0.5255 0.2614 0.072 Uiso 1 1 calc R . .
H81B H 0.4078 0.5555 0.2240 0.072 Uiso 1 1 calc R . .
H81C H 0.3103 0.5926 0.2003 0.072 Uiso 1 1 calc R . .
C82 C 0.1113(2) 0.9895(2) 0.22904(18) 0.0318(8) Uani 1 1 d . . .
C83 C 0.1009(2) 0.9577(2) 0.17875(17) 0.0309(8) Uani 1 1 d . . .
C84 C 0.0401(2) 1.0020(2) 0.13358(18) 0.0351(8) Uani 1 1 d . . .
H84 H 0.0355 0.9818 0.0991 0.042 Uiso 1 1 calc R . .
C85 C -0.0137(3) 1.0757(2) 0.1394(2) 0.0402(9) Uani 1 1 d . . .
C86 C -0.0035(3) 1.1046(2) 0.1914(2) 0.0458(10) Uani 1 1 d . . .
H86 H -0.0393 1.1536 0.1965 0.055 Uiso 1 1 calc R . .
C87 C 0.0583(3) 1.0620(2) 0.2351(2) 0.0399(9) Uani 1 1 d . . .
H87 H 0.0641 1.0826 0.2690 0.048 Uiso 1 1 calc R . .
C88 C -0.0814(3) 1.1264(2) 0.0905(2) 0.0491(10) Uani 1 1 d . . .
C89 C -0.0876(3) 1.0827(3) 0.0392(2) 0.0604(13) Uani 1 1 d . . .
H89A H -0.0273 1.0631 0.0167 0.091 Uiso 1 1 calc R . .
H89B H -0.1275 1.1169 0.0081 0.091 Uiso 1 1 calc R . .
H89C H -0.1117 1.0412 0.0611 0.091 Uiso 1 1 calc R . .
C90 C -0.0486(4) 1.1945(3) 0.0523(3) 0.086(2) Uani 1 1 d . . .
H90A H -0.0460 1.2241 0.0822 0.129 Uiso 1 1 calc R . .
H90B H -0.0908 1.2257 0.0216 0.129 Uiso 1 1 calc R . .
H90C H 0.0115 1.1764 0.0290 0.129 Uiso 1 1 calc R . .
C91 C -0.1781(3) 1.1536(3) 0.1266(3) 0.0626(13) Uani 1 1 d . . .
H91A H -0.1986 1.1103 0.1489 0.094 Uiso 1 1 calc R . .
H91B H -0.2195 1.1856 0.0957 0.094 Uiso 1 1 calc R . .
H91C H -0.1771 1.1821 0.1579 0.094 Uiso 1 1 calc R . .
C92 C 0.1398(2) 0.8292(2) 0.15810(17) 0.0308(8) Uani 1 1 d . . .
C93 C 0.2066(2) 0.7644(2) 0.14142(17) 0.0302(8) Uani 1 1 d . . .
H93 H 0.1864 0.7245 0.1383 0.036 Uiso 1 1 calc R . .
C94 C 0.3018(2) 0.75390(19) 0.12887(16) 0.0287(7) Uani 1 1 d . . .
C95 C 0.0405(3) 0.8354(2) 0.15351(19) 0.0381(9) Uani 1 1 d . . .
H95A H -0.0008 0.8708 0.1794 0.057 Uiso 1 1 calc R . .
H95B H 0.0311 0.7862 0.1696 0.057 Uiso 1 1 calc R . .
H95C H 0.0290 0.8531 0.1086 0.057 Uiso 1 1 calc R . .
C96 C 0.3569(3) 0.7003(2) 0.08369(18) 0.0354(8) Uani 1 1 d . . .
H96A H 0.3771 0.7290 0.0427 0.053 Uiso 1 1 calc R . .
H96B H 0.3192 0.6728 0.0761 0.053 Uiso 1 1 calc R . .
H96C H 0.4094 0.6649 0.1033 0.053 Uiso 1 1 calc R . .
C97 C 0.4309(2) 0.80020(19) 0.11882(16) 0.0275(7) Uani 1 1 d . . .
C98 C 0.4284(2) 0.8602(2) 0.06361(17) 0.0314(8) Uani 1 1 d . . .
C99 C 0.5106(3) 0.8754(2) 0.03536(17) 0.0340(8) Uani 1 1 d . . .
H99 H 0.5105 0.9149 -0.0009 0.041 Uiso 1 1 calc R . .
C100 C 0.5931(3) 0.8329(2) 0.06001(18) 0.0367(8) Uani 1 1 d . . .
H100 H 0.6469 0.8456 0.0417 0.044 Uiso 1 1 calc R . .
C101 C 0.5949(3) 0.7720(2) 0.11170(18) 0.0351(8) Uani 1 1 d . . .
H101 H 0.6505 0.7429 0.1273 0.042 Uiso 1 1 calc R . .
C102 C 0.5145(2) 0.7532(2) 0.14101(17) 0.0304(7) Uani 1 1 d . . .
C103 C 0.3407(3) 0.9074(2) 0.03354(18) 0.0361(8) Uani 1 1 d . . .
H103 H 0.2890 0.8926 0.0620 0.043 Uiso 1 1 calc R . .
C104 C 0.3458(3) 0.8897(2) -0.0341(2) 0.0475(10) Uani 1 1 d . . .
H10P H 0.2912 0.9210 -0.0534 0.071 Uiso 1 1 calc R . .
H10Q H 0.3506 0.8368 -0.0294 0.071 Uiso 1 1 calc R . .
H10R H 0.3988 0.9001 -0.0618 0.071 Uiso 1 1 calc R . .
C105 C 0.3213(3) 0.9932(2) 0.0270(2) 0.0465(10) Uani 1 1 d . . .
H10D H 0.3691 1.0095 -0.0030 0.070 Uiso 1 1 calc R . .
H10E H 0.3195 1.0042 0.0691 0.070 Uiso 1 1 calc R . .
H10F H 0.2631 1.0198 0.0108 0.070 Uiso 1 1 calc R . .
C106 C 0.5219(3) 0.6795(2) 0.19128(18) 0.0349(8) Uani 1 1 d . . .
H106 H 0.4601 0.6734 0.2032 0.042 Uiso 1 1 calc R . .
C107 C 0.5840(3) 0.6105(2) 0.1624(2) 0.0471(10) Uani 1 1 d . . .
H10G H 0.5636 0.6113 0.1223 0.071 Uiso 1 1 calc R . .
H10H H 0.5811 0.5644 0.1930 0.071 Uiso 1 1 calc R . .
H10I H 0.6463 0.6125 0.1536 0.071 Uiso 1 1 calc R . .
C108 C 0.5554(3) 0.6799(2) 0.2539(2) 0.0490(11) Uani 1 1 d . . .
H10J H 0.6137 0.6900 0.2433 0.073 Uiso 1 1 calc R . .
H10K H 0.5621 0.6311 0.2828 0.073 Uiso 1 1 calc R . .
H10L H 0.5115 0.7189 0.2752 0.073 Uiso 1 1 calc R . .
C109 C 0.4788(8) 0.4676(6) 0.1008(5) 0.158(4) Uani 1 1 d U . .
H10M H 0.4753 0.4677 0.1464 0.237 Uiso 1 1 calc R . .
H10N H 0.4317 0.4483 0.0947 0.237 Uiso 1 1 calc R . .
H10O H 0.4700 0.5186 0.0759 0.237 Uiso 1 1 calc R . .
C110 C 0.5701(9) 0.4182(7) 0.0782(7) 0.185(5) Uani 1 1 d DU . .
H11A H 0.5723 0.4227 0.0315 0.222 Uiso 1 1 calc R . .
H11B H 0.5715 0.3661 0.0984 0.222 Uiso 1 1 calc R . .
C111 C 0.6574(8) 0.4272(7) 0.0882(7) 0.188(5) Uani 1 1 d DU . .
H11C H 0.6632 0.4117 0.1346 0.226 Uiso 1 1 calc R . .
H11D H 0.6529 0.4810 0.0757 0.226 Uiso 1 1 calc R . .
C112 C 0.7432(8) 0.3843(6) 0.0520(6) 0.168(4) Uani 1 1 d DU . .
H11E H 0.7460 0.4042 0.0052 0.201 Uiso 1 1 calc R . .
H11F H 0.7491 0.3303 0.0605 0.201 Uiso 1 1 calc R . .
C113 C 0.8139(11) 0.3987(8) 0.0802(8) 0.239(7) Uani 1 1 d U . .
H11G H 0.7895 0.4096 0.1231 0.358 Uiso 1 1 calc R . .
H11H H 0.8312 0.4415 0.0525 0.358 Uiso 1 1 calc R . .
H11I H 0.8669 0.3544 0.0832 0.358 Uiso 1 1 calc R . .
C114 C 0.3456(12) 0.9000(9) 0.6155(8) 0.128(6) Uani 0.50 1 d PDU . .
H11J H 0.2929 0.9424 0.6237 0.191 Uiso 0.50 1 calc PR . .
H11K H 0.3840 0.9160 0.5769 0.191 Uiso 0.50 1 calc PR . .
H11L H 0.3799 0.8819 0.6523 0.191 Uiso 0.50 1 calc PR . .
C115 C 0.3146(12) 0.8370(9) 0.6055(7) 0.139(6) Uani 0.50 1 d PDU . .
H11M H 0.3686 0.7946 0.5975 0.167 Uiso 0.50 1 calc PR . .
H11N H 0.2836 0.8551 0.5666 0.167 Uiso 0.50 1 calc PR . .
C116 C 0.2513(10) 0.8082(8) 0.6616(7) 0.103(4) Uani 0.50 1 d PDU . .
H11O H 0.2833 0.7905 0.7000 0.123 Uiso 0.50 1 calc PR . .
H11P H 0.1988 0.8516 0.6698 0.123 Uiso 0.50 1 calc PR . .
C117 C 0.2170(14) 0.7499(12) 0.6571(10) 0.139(6) Uani 0.50 1 d PU . .
H11Q H 0.1701 0.7732 0.6278 0.167 Uiso 0.50 1 calc PR . .
H11R H 0.2670 0.7145 0.6349 0.167 Uiso 0.50 1 calc PR . .
C118 C 0.1798(12) 0.7063(11) 0.7107(9) 0.124(5) Uani 0.50 1 d PU . .
H11S H 0.2132 0.6533 0.7123 0.186 Uiso 0.50 1 calc PR . .
H11T H 0.1164 0.7145 0.7071 0.186 Uiso 0.50 1 calc PR . .
H11U H 0.1839 0.7208 0.7500 0.186 Uiso 0.50 1 calc PR . .
C119 C 0.8468(7) 1.0536(9) 0.5271(8) 0.095(5) Uani 0.50 1 d PDU . .
H11V H 0.8123 1.0768 0.4903 0.142 Uiso 0.50 1 d PR . .
H11W H 0.8233 1.0139 0.5548 0.142 Uiso 0.50 1 d PR . .
H11X H 0.8411 1.0917 0.5516 0.142 Uiso 0.50 1 d PR . .
C120 C 0.9462(7) 1.0197(9) 0.5071(7) 0.129(6) Uani 0.50 1 d PDU . .
H12A H 0.9651 1.0630 0.4820 0.154 Uiso 0.50 1 d PR . .
H12B H 0.9557 0.9853 0.4781 0.154 Uiso 0.50 1 d PR . .
C121 C 1.0096(7) 0.9793(5) 0.5577(4) 0.063(3) Uani 0.50 1 d PDU . .
H12C H 0.9851 0.9413 0.5875 0.075 Uiso 0.50 1 d PR . .
H12G H 1.0097 1.0159 0.5820 0.075 Uiso 0.50 1 d PR . .
C122 C 1.1103(8) 0.9443(12) 0.5252(8) 0.167(9) Uani 0.50 1 d PDU . .
H12H H 1.1255 0.8900 0.5410 0.200 Uiso 0.50 1 d PR . .
H12I H 1.1519 0.9627 0.5402 0.200 Uiso 0.50 1 d PR . .
C123 C 1.1074(13) 0.9692(11) 0.4484(7) 0.130(6) Uani 0.50 1 d PDU . .
H12D H 1.1705 0.9375 0.4463 0.194 Uiso 0.50 1 d PR . .
H12E H 1.0745 0.9537 0.4230 0.194 Uiso 0.50 1 d PR . .
H12F H 1.1052 1.0217 0.4311 0.194 Uiso 0.50 1 d PR . .

loop_
_atom_site_aniso_label
_atom_site_aniso_U_11
_atom_site_aniso_U_22
_atom_site_aniso_U_33
_atom_site_aniso_U_23
_atom_site_aniso_U_13
_atom_site_aniso_U_12
Zr1 0.02644(18) 0.02758(19) 0.02699(18) -0.00613(13) -0.00234(13) -0.00800(14)
Zr2 0.02627(18) 0.02710(19) 0.02462(17) -0.00499(13) -0.00303(13) -0.00942(14)
O1 0.0316(13) 0.0305(13) 0.0282(12) -0.0064(10) -0.0031(10) -0.0099(10)
O2 0.0306(13) 0.0337(14) 0.0317(13) -0.0036(11) -0.0068(11) -0.0098(11)
O3 0.0313(13) 0.0298(13) 0.0280(12) -0.0029(10) -0.0055(10) -0.0126(10)
O4 0.0298(13) 0.0326(13) 0.0341(13) -0.0075(11) -0.0052(11) -0.0089(11)
N1 0.0281(16) 0.0290(16) 0.0360(16) -0.0087(13) -0.0041(13) -0.0078(12)
N2 0.0346(17) 0.0300(16) 0.0313(15) -0.0093(13) -0.0020(13) -0.0102(13)
N3 0.0295(16) 0.0319(16) 0.0322(16) -0.0047(13) -0.0031(13) -0.0109(13)
N4 0.0322(16) 0.0289(16) 0.0295(15) -0.0076(12) -0.0005(12) -0.0107(13)
N5 0.0278(15) 0.0285(16) 0.0292(15) -0.0028(12) -0.0042(12) -0.0097(12)
N6 0.0294(15) 0.0304(16) 0.0276(15) -0.0036(12) -0.0015(12) -0.0129(13)
N7 0.0280(15) 0.0264(15) 0.0312(15) -0.0045(12) -0.0061(12) -0.0079(12)
N8 0.0270(15) 0.0262(15) 0.0259(14) -0.0034(12) -0.0028(12) -0.0096(12)
C1 0.0322(19) 0.0284(18) 0.0289(17) -0.0027(14) -0.0040(15) -0.0124(15)
C2 0.0335(19) 0.0303(19) 0.0309(18) -0.0059(15) -0.0030(15) -0.0140(15)
C3 0.038(2) 0.030(2) 0.041(2) -0.0044(16) -0.0120(17) -0.0077(16)
C4 0.049(2) 0.036(2) 0.035(2) -0.0014(16) -0.0139(18) -0.0169(18)
C5 0.050(2) 0.040(2) 0.0298(19) -0.0100(16) -0.0025(17) -0.0173(19)
C6 0.035(2) 0.033(2) 0.0321(19) -0.0065(15) -0.0020(16) -0.0097(16)
C7 0.066(3) 0.056(3) 0.041(2) -0.003(2) -0.023(2) -0.024(2)
C8 0.092(4) 0.110(5) 0.095(4) -0.048(4) -0.057(4) 0.007(4)
C9 0.131(5) 0.162(5) 0.094(4) -0.001(4) -0.044(4) -0.068(4)
C10 0.105(4) 0.088(4) 0.103(4) -0.056(3) -0.062(4) 0.007(3)
C11 0.0287(19) 0.039(2) 0.047(2) -0.0125(18) -0.0068(17) -0.0090(16)
C12 0.0266(19) 0.047(2) 0.053(2) -0.017(2) 0.0006(17) -0.0097(17)
C13 0.032(2) 0.035(2) 0.038(2) -0.0106(16) 0.0008(16) -0.0061(16)
C14 0.035(2) 0.060(3) 0.073(3) -0.031(2) 0.001(2) -0.017(2)
C15 0.038(2) 0.052(3) 0.053(3) -0.025(2) 0.0034(19) -0.0054(19)
C16 0.0308(19) 0.035(2) 0.0342(19) -0.0158(16) 0.0027(15) -0.0062(16)
C17 0.036(2) 0.038(2) 0.035(2) -0.0145(16) -0.0011(16) -0.0061(17)
C18 0.055(3) 0.047(3) 0.036(2) -0.0166(19) -0.0079(19) -0.009(2)
C19 0.048(3) 0.049(3) 0.058(3) -0.027(2) -0.012(2) -0.009(2)
C20 0.045(2) 0.033(2) 0.051(2) -0.0164(18) -0.0011(19) -0.0103(18)
C21 0.035(2) 0.032(2) 0.041(2) -0.0136(16) -0.0014(16) -0.0046(16)
C22 0.052(2) 0.041(2) 0.0298(19) -0.0102(17) 0.0002(18) -0.0130(19)
C23 0.061(3) 0.063(3) 0.046(3) -0.017(2) 0.013(2) -0.021(2)
C24 0.066(3) 0.052(3) 0.039(2) -0.010(2) -0.004(2) -0.012(2)
C25 0.051(2) 0.029(2) 0.042(2) -0.0123(17) -0.0017(19) -0.0078(18)
C26 0.054(3) 0.042(2) 0.054(3) -0.007(2) -0.014(2) -0.014(2)
C27 0.056(3) 0.045(3) 0.055(3) -0.006(2) 0.003(2) -0.015(2)
C28 0.034(2) 0.037(2) 0.0334(19) -0.0072(16) -0.0057(16) -0.0115(16)
C29 0.036(2) 0.033(2) 0.0346(19) -0.0048(16) -0.0086(16) -0.0107(16)
C30 0.037(2) 0.045(2) 0.063(3) -0.001(2) -0.019(2) -0.0134(19)
C31 0.052(3) 0.042(3) 0.085(4) 0.010(2) -0.035(3) -0.014(2)
C32 0.065(3) 0.038(2) 0.075(3) 0.015(2) -0.038(3) -0.018(2)
C33 0.049(2) 0.037(2) 0.049(2) 0.0060(18) -0.017(2) -0.0212(19)
C34 0.077(4) 0.065(4) 0.162(6) 0.015(4) -0.067(4) -0.017(3)
C35 0.070(4) 0.089(4) 0.180(6) 0.017(4) -0.029(4) -0.005(3)
C36 0.077(4) 0.107(4) 0.175(5) -0.003(4) -0.064(4) -0.009(3)
C37 0.111(5) 0.152(5) 0.179(6) -0.003(5) -0.009(5) 0.009(4)
C38 0.0301(19) 0.038(2) 0.0355(19) -0.0095(16) -0.0057(16) -0.0124(16)
C39 0.035(2) 0.033(2) 0.043(2) -0.0135(17) -0.0034(17) -0.0123(16)
C40 0.0321(19) 0.0256(18) 0.039(2) -0.0066(15) 0.0002(16) -0.0073(15)
C41 0.053(3) 0.048(2) 0.047(2) -0.0082(19) -0.018(2) -0.021(2)
C42 0.049(2) 0.037(2) 0.043(2) -0.0103(17) 0.0031(19) -0.0203(19)
C43 0.043(2) 0.0282(19) 0.0254(17) -0.0034(14) 0.0039(15) -0.0171(16)
C44 0.039(2) 0.033(2) 0.039(2) -0.0092(16) 0.0064(17) -0.0164(17)
C45 0.048(2) 0.037(2) 0.043(2) -0.0153(18) 0.0150(19) -0.0174(19)
C46 0.071(3) 0.042(2) 0.031(2) -0.0128(18) 0.009(2) -0.030(2)
C47 0.064(3) 0.043(2) 0.032(2) -0.0027(17) -0.0054(19) -0.024(2)
C48 0.048(2) 0.034(2) 0.0328(19) -0.0063(16) -0.0015(17) -0.0157(18)
C49 0.037(2) 0.039(2) 0.052(2) -0.0136(19) 0.0047(18) -0.0104(18)
C50 0.042(3) 0.046(3) 0.098(4) -0.022(3) 0.001(3) -0.016(2)
C51 0.040(2) 0.036(2) 0.069(3) -0.008(2) 0.000(2) -0.0095(19)
C52 0.056(3) 0.042(2) 0.037(2) -0.0096(18) -0.0121(19) -0.003(2)
C53 0.067(3) 0.043(3) 0.090(4) -0.004(3) -0.021(3) -0.015(2)
C54 0.052(3) 0.043(3) 0.079(3) -0.001(2) -0.009(3) -0.008(2)
C55 0.0287(18) 0.0284(18) 0.0307(18) -0.0104(14) -0.0017(14) -0.0088(14)
C56 0.0282(18) 0.0276(18) 0.0323(18) -0.0081(15) -0.0025(14) -0.0093(14)
C57 0.0330(19) 0.033(2) 0.0357(19) -0.0043(16) -0.0068(16) -0.0103(16)
C58 0.034(2) 0.040(2) 0.042(2) -0.0112(17) -0.0032(17) -0.0149(17)
C59 0.038(2) 0.040(2) 0.040(2) -0.0088(17) 0.0019(17) -0.0207(18)
C60 0.038(2) 0.032(2) 0.0313(18) -0.0036(15) -0.0023(16) -0.0148(16)
C61 0.031(2) 0.058(3) 0.069(3) -0.007(2) -0.010(2) -0.020(2)
C62A 0.042(7) 0.079(9) 0.123(13) -0.014(9) -0.027(8) -0.011(6)
C63A 0.047(6) 0.122(9) 0.072(7) -0.029(6) -0.018(5) -0.039(6)
C64A 0.045(6) 0.094(8) 0.079(7) 0.005(6) -0.010(5) -0.043(5)
C62B 0.057(6) 0.099(8) 0.105(8) 0.023(6) -0.041(6) -0.033(5)
C63B 0.075(7) 0.090(7) 0.139(9) -0.007(6) -0.049(6) -0.045(6)
C64B 0.027(5) 0.155(15) 0.134(12) -0.013(10) -0.006(6) -0.021(7)
C65 0.0316(19) 0.0309(19) 0.0312(18) -0.0070(15) -0.0069(15) -0.0068(15)
C66 0.040(2) 0.041(2) 0.0260(17) -0.0028(16) -0.0055(16) -0.0157(17)
C67 0.0339(19) 0.035(2) 0.0271(18) -0.0055(15) 0.0006(15) -0.0121(16)
C68 0.046(2) 0.043(2) 0.035(2) -0.0057(17) -0.0079(17) -0.0197(19)
C69 0.047(2) 0.057(3) 0.0296(19) 0.0013(18) -0.0022(17) -0.025(2)
C70 0.0354(19) 0.0315(19) 0.0253(17) 0.0005(14) -0.0033(15) -0.0185(16)
C71 0.036(2) 0.039(2) 0.0291(18) -0.0005(15) -0.0017(15) -0.0188(17)
C72 0.038(2) 0.044(2) 0.041(2) 0.0002(18) -0.0052(17) -0.0197(18)
C73 0.048(2) 0.046(2) 0.041(2) 0.0010(18) -0.0127(19) -0.027(2)
C74 0.052(2) 0.036(2) 0.036(2) -0.0043(17) -0.0036(18) -0.0231(19)
C75 0.040(2) 0.0314(19) 0.0287(18) 0.0011(15) -0.0035(16) -0.0168(16)
C76 0.033(2) 0.039(2) 0.043(2) -0.0089(17) -0.0014(17) -0.0133(17)
C77 0.057(3) 0.060(3) 0.040(2) -0.014(2) 0.008(2) -0.021(2)
C78 0.039(2) 0.047(2) 0.054(3) -0.008(2) -0.0030(19) -0.0109(19)
C79 0.040(2) 0.029(2) 0.041(2) -0.0004(16) -0.0005(17) -0.0145(17)
C80 0.041(2) 0.038(2) 0.059(3) -0.0091(19) -0.007(2) -0.0121(18)
C81 0.055(3) 0.037(2) 0.046(2) -0.0075(19) 0.001(2) -0.013(2)
C82 0.0305(19) 0.0316(19) 0.0345(19) -0.0067(15) -0.0017(15) -0.0119(15)
C83 0.0279(18) 0.0306(19) 0.0341(19) -0.0076(15) -0.0017(15) -0.0090(15)
C84 0.033(2) 0.034(2) 0.037(2) -0.0060(16) -0.0079(16) -0.0074(16)
C85 0.037(2) 0.034(2) 0.047(2) -0.0045(17) -0.0098(18) -0.0073(17)
C86 0.043(2) 0.031(2) 0.060(3) -0.0117(19) -0.010(2) -0.0017(18)
C87 0.038(2) 0.035(2) 0.048(2) -0.0150(18) -0.0063(18) -0.0057(17)
C88 0.045(2) 0.040(2) 0.056(3) -0.001(2) -0.016(2) -0.0052(19)
C89 0.059(3) 0.060(3) 0.054(3) -0.007(2) -0.027(2) 0.001(2)
C90 0.088(4) 0.057(3) 0.100(5) 0.031(3) -0.040(4) -0.020(3)
C91 0.047(3) 0.058(3) 0.076(3) -0.021(3) -0.021(2) 0.006(2)
C92 0.0317(19) 0.034(2) 0.0270(17) -0.0018(15) -0.0022(15) -0.0139(16)
C93 0.0336(19) 0.0266(18) 0.0337(18) -0.0057(15) -0.0034(15) -0.0139(15)
C94 0.0371(19) 0.0251(18) 0.0239(16) -0.0019(14) -0.0046(15) -0.0109(15)
C95 0.034(2) 0.043(2) 0.043(2) -0.0114(18) -0.0087(17) -0.0155(17)
C96 0.037(2) 0.033(2) 0.038(2) -0.0120(16) 0.0004(16) -0.0130(16)
C97 0.0301(18) 0.0292(18) 0.0252(16) -0.0088(14) 0.0011(14) -0.0114(15)
C98 0.036(2) 0.0300(19) 0.0290(18) -0.0074(15) -0.0004(15) -0.0126(16)
C99 0.040(2) 0.033(2) 0.0293(18) -0.0042(15) 0.0004(16) -0.0157(17)
C100 0.034(2) 0.042(2) 0.037(2) -0.0115(17) 0.0062(16) -0.0177(17)
C101 0.0320(19) 0.037(2) 0.037(2) -0.0116(16) -0.0024(16) -0.0093(16)
C102 0.0321(19) 0.0305(19) 0.0297(18) -0.0073(15) -0.0015(15) -0.0114(15)
C103 0.040(2) 0.036(2) 0.0293(18) -0.0017(16) -0.0011(16) -0.0124(17)
C104 0.062(3) 0.044(2) 0.041(2) -0.0066(19) -0.021(2) -0.015(2)
C105 0.058(3) 0.037(2) 0.044(2) -0.0070(18) -0.018(2) -0.008(2)
C106 0.0310(19) 0.034(2) 0.036(2) -0.0024(16) -0.0040(16) -0.0082(16)
C107 0.052(3) 0.037(2) 0.049(2) -0.0062(19) -0.008(2) -0.0102(19)
C108 0.065(3) 0.039(2) 0.036(2) 0.0000(18) -0.014(2) -0.008(2)
C109 0.187(8) 0.137(6) 0.172(7) -0.080(6) 0.055(6) -0.084(6)
C110 0.178(8) 0.177(8) 0.221(9) -0.044(7) -0.037(7) -0.067(7)
C111 0.216(9) 0.162(8) 0.197(9) -0.061(7) 0.011(8) -0.072(7)
C112 0.178(8) 0.129(7) 0.194(8) -0.033(6) -0.033(7) -0.036(6)
C113 0.249(10) 0.220(10) 0.278(11) -0.054(8) -0.102(9) -0.067(8)
C114 0.140(10) 0.116(9) 0.130(9) -0.020(7) -0.044(8) -0.030(8)
C115 0.128(10) 0.138(10) 0.134(10) 0.002(8) -0.045(8) -0.022(8)
C116 0.096(8) 0.123(9) 0.088(7) -0.033(7) -0.035(6) -0.009(7)
C117 0.128(10) 0.151(11) 0.139(10) -0.022(8) -0.037(8) -0.036(8)
C118 0.109(9) 0.155(10) 0.127(9) -0.052(8) -0.008(7) -0.050(8)
C119 0.095(8) 0.081(8) 0.105(8) -0.024(7) -0.006(7) -0.023(6)
C120 0.133(10) 0.108(9) 0.169(11) -0.048(8) 0.000(9) -0.063(8)
C121 0.118(7) 0.046(5) 0.044(5) -0.001(4) -0.013(5) -0.055(5)
C122 0.155(12) 0.158(12) 0.204(13) -0.021(9) -0.049(9) -0.063(9)
C123 0.149(10) 0.103(9) 0.157(11) -0.047(8) 0.048(8) -0.087(8)

loop_
_atom_type_symbol
_atom_type_description
_atom_type_scat_dispersion_real
_atom_type_scat_dispersion_imag
_atom_type_scat_source
C C 0.0033 0.0016 'International Tables Vol C Tables 4.2.6.8 and 6.1.1.4'
H H 0.0000 0.0000 'International Tables Vol C Tables 4.2.6.8 and 6.1.1.4'
N N 0.0061 0.0033 'International Tables Vol C Tables 4.2.6.8 and 6.1.1.4'
O O 0.0106 0.0060 'International Tables Vol C Tables 4.2.6.8 and 6.1.1.4'
Zr Zr -2.9673 0.5597 'International Tables Vol C Tables 4.2.6.8 and 6.1.1.4'

loop_
_geom_angle_atom_site_label_1
_geom_angle_atom_site_label_2
_geom_angle_atom_site_label_3
_geom_angle
O1 Zr1 O2 88.26(10)
O1 Zr1 N3 98.10(10)
O2 Zr1 N3 73.90(10)
O1 Zr1 N4 87.32(10)
O2 Zr1 N4 149.86(10)
N3 Zr1 N4 77.25(10)
O1 Zr1 N2 153.29(10)
O2 Zr1 N2 91.86(10)
N3 Zr1 N2 107.59(11)
N4 Zr1 N2 105.10(11)
O1 Zr1 N1 73.29(10)
O2 Zr1 N1 100.54(10)
N3 Zr1 N1 170.11(10)
N4 Zr1 N1 106.65(10)
N2 Zr1 N1 80.45(10)
O3 Zr2 O4 88.91(10)
O3 Zr2 N7 103.06(9)
O4 Zr2 N7 73.82(10)
O3 Zr2 N6 152.08(9)
O4 Zr2 N6 91.72(10)
N7 Zr2 N6 103.90(10)
O3 Zr2 N8 85.99(10)
O4 Zr2 N8 148.10(10)
N7 Zr2 N8 76.73(10)
N6 Zr2 N8 107.14(10)
O3 Zr2 N5 72.79(9)
O4 Zr2 N5 99.81(10)
N7 Zr2 N5 172.66(10)
N6 Zr2 N5 79.62(10)
N8 Zr2 N5 108.61(10)
C1 O1 Zr1 122.2(2)
C28 O2 Zr1 117.7(2)
C55 O3 Zr2 122.9(2)
C82 O4 Zr2 119.0(2)
C11 N1 C2 120.7(3)
C11 N1 Zr1 125.2(2)
C2 N1 Zr1 110.8(2)
C13 N2 C16 117.7(3)
C13 N2 Zr1 128.6(2)
C16 N2 Zr1 112.6(2)
C38 N3 C29 123.8(3)
C38 N3 Zr1 123.9(2)
C29 N3 Zr1 110.5(2)
C40 N4 C43 117.2(3)
C40 N4 Zr1 124.9(2)
C43 N4 Zr1 116.6(2)
C65 N5 C56 120.0(3)
C65 N5 Zr2 125.8(2)
C56 N5 Zr2 111.0(2)
C67 N6 C70 116.3(3)
C67 N6 Zr2 128.9(2)
C70 N6 Zr2 114.1(2)
C92 N7 C83 123.6(3)
C92 N7 Zr2 123.6(2)
C83 N7 Zr2 111.2(2)
C94 N8 C97 117.2(3)
C94 N8 Zr2 125.5(2)
C97 N8 Zr2 116.55(19)
O1 C1 C6 123.6(3)
O1 C1 C2 116.0(3)
C6 C1 C2 120.4(3)
C3 C2 C1 118.7(3)
C3 C2 N1 127.3(3)
C1 C2 N1 113.7(3)
C2 C3 C4 121.9(4)
C2 C3 H3 119.0
C4 C3 H3 119.0
C3 C4 C5 117.7(3)
C3 C4 C7 123.1(4)
C5 C4 C7 119.1(4)
C6 C5 C4 121.7(4)
C6 C5 H5 119.2
C4 C5 H5 119.2
C1 C6 C5 119.3(4)
C1 C6 H6 120.3
C5 C6 H6 120.3
C10 C7 C9 111.1(6)
C10 C7 C4 112.0(4)
C9 C7 C4 107.6(4)
C10 C7 C8 106.9(4)
C9 C7 C8 107.8(5)
C4 C7 C8 111.4(4)
C7 C8 H8A 109.5
C7 C8 H8B 109.5
H8A C8 H8B 109.5
C7 C8 H8C 109.5
H8A C8 H8C 109.5
H8B C8 H8C 109.5
C7 C9 H9A 109.5
C7 C9 H9B 109.5
H9A C9 H9B 109.5
C7 C9 H9C 109.5
H9A C9 H9C 109.5
H9B C9 H9C 109.5
C7 C10 H10A 109.5
C7 C10 H10B 109.5
H10A C10 H10B 109.5
C7 C10 H10C 109.5
H10A C10 H10C 109.5
H10B C10 H10C 109.5
N1 C11 C12 122.9(3)
N1 C11 C14 122.1(3)
C12 C11 C14 115.0(3)
C13 C12 C11 130.1(4)
C13 C12 H12 114.9
C11 C12 H12 114.9
N2 C13 C12 123.6(3)
N2 C13 C15 121.9(3)
C12 C13 C15 114.5(3)
C11 C14 H14A 109.5
C11 C14 H14B 109.5
H14A C14 H14B 109.5
C11 C14 H14C 109.5
H14A C14 H14C 109.5
H14B C14 H14C 109.5
C13 C15 H15A 109.5
C13 C15 H15B 109.5
H15A C15 H15B 109.5
C13 C15 H15C 109.5
H15A C15 H15C 109.5
H15B C15 H15C 109.5
C17 C16 C21 120.8(3)
C17 C16 N2 119.7(3)
C21 C16 N2 119.6(3)
C18 C17 C16 117.3(4)
C18 C17 C22 118.1(3)
C16 C17 C22 124.5(3)
C19 C18 C17 122.6(4)
C19 C18 H18 118.7
C17 C18 H18 118.7
C18 C19 C20 119.7(4)
C18 C19 H19 120.1
C20 C19 H19 120.1
C21 C20 C19 120.7(4)
C21 C20 H20 119.6
C19 C20 H20 119.6
C20 C21 C16 118.9(4)
C20 C21 C25 119.8(4)
C16 C21 C25 121.3(3)
C17 C22 C24 112.3(3)
C17 C22 C23 111.9(3)
C24 C22 C23 108.8(3)
C17 C22 H22 107.9
C24 C22 H22 107.9
C23 C22 H22 107.9
C22 C23 H23A 109.5
C22 C23 H23B 109.5
H23A C23 H23B 109.5
C22 C23 H23C 109.5
H23A C23 H23C 109.5
H23B C23 H23C 109.5
C22 C24 H24A 109.5
C22 C24 H24B 109.5
H24A C24 H24B 109.5
C22 C24 H24C 109.5
H24A C24 H24C 109.5
H24B C24 H24C 109.5
C26 C25 C21 113.4(3)
C26 C25 C27 108.6(3)
C21 C25 C27 113.0(3)
C26 C25 H25 107.2
C21 C25 H25 107.2
C27 C25 H25 107.2
C25 C26 H26A 109.5
C25 C26 H26B 109.5
H26A C26 H26B 109.5
C25 C26 H26C 109.5
H26A C26 H26C 109.5
H26B C26 H26C 109.5
C25 C27 H27A 109.5
C25 C27 H27B 109.5
H27A C27 H27B 109.5
C25 C27 H27C 109.5
H27A C27 H27C 109.5
H27B C27 H27C 109.5
O2 C28 C33 124.6(3)
O2 C28 C29 116.2(3)
C33 C28 C29 119.2(3)
C30 C29 C28 119.5(3)
C30 C29 N3 127.3(3)
C28 C29 N3 112.9(3)
C29 C30 C31 121.9(4)
C29 C30 H30 119.0
C31 C30 H30 119.0
C32 C31 C30 117.0(4)
C32 C31 C34 124.5(4)
C30 C31 C34 117.7(4)
C33 C32 C31 122.5(4)
C33 C32 H32 118.8
C31 C32 H32 118.8
C28 C33 C32 119.8(4)
C28 C33 H33 120.1
C32 C33 H33 120.1
C35 C34 C36 116.5(4)
C35 C34 C31 111.9(4)
C36 C34 C31 109.4(5)
C35 C34 C37 104.7(4)
C36 C34 C37 103.6(4)
C31 C34 C37 110.3(5)
C34 C35 H35A 109.5
C34 C35 H35B 109.5
H35A C35 H35B 109.5
C34 C35 H35C 109.5
H35A C35 H35C 109.5
H35B C35 H35C 109.5
C34 C36 H36A 109.5
C34 C36 H36B 109.5
H36A C36 H36B 109.5
C34 C36 H36C 109.5
H36A C36 H36C 109.5
H36B C36 H36C 109.5
C34 C37 H37A 109.5
C34 C37 H37B 109.5
H37A C37 H37B 109.5
C34 C37 H37C 109.5
H37A C37 H37C 109.5
H37B C37 H37C 109.5
N3 C38 C39 121.4(3)
N3 C38 C41 121.8(3)
C39 C38 C41 116.9(3)
C38 C39 C40 126.3(3)
C38 C39 H39 116.8
C40 C39 H39 116.8
N4 C40 C39 122.5(3)
N4 C40 C42 119.9(3)
C39 C40 C42 117.6(3)
C38 C41 H41A 109.5
C38 C41 H41B 109.5
H41A C41 H41B 109.5
C38 C41 H41C 109.5
H41A C41 H41C 109.5
H41B C41 H41C 109.5
C40 C42 H42A 109.5
C40 C42 H42B 109.5
H42A C42 H42B 109.5
C40 C42 H42C 109.5
H42A C42 H42C 109.5
H42B C42 H42C 109.5
C48 C43 C44 120.9(3)
C48 C43 N4 121.5(3)
C44 C43 N4 117.5(3)
C45 C44 C43 118.1(4)
C45 C44 C49 119.4(4)
C43 C44 C49 122.5(3)
C46 C45 C44 121.5(4)
C46 C45 H45 119.2
C44 C45 H45 119.2
C45 C46 C47 119.7(4)
C45 C46 H46 120.2
C47 C46 H46 120.2
C46 C47 C48 121.8(4)
C46 C47 H47 119.1
C48 C47 H47 119.1
C47 C48 C43 117.8(4)
C47 C48 C52 118.9(4)
C43 C48 C52 123.1(3)
C50 C49 C44 110.3(4)
C50 C49 C51 109.5(3)
C44 C49 C51 112.5(3)
C50 C49 H49 108.1
C44 C49 H49 108.1
C51 C49 H49 108.1
C49 C50 H50A 109.5
C49 C50 H50B 109.5
H50A C50 H50B 109.5
C49 C50 H50C 109.5
H50A C50 H50C 109.5
H50B C50 H50C 109.5
C49 C51 H51A 109.5
C49 C51 H51B 109.5
H51A C51 H51B 109.5
C49 C51 H51C 109.5
H51A C51 H51C 109.5
H51B C51 H51C 109.5
C48 C52 C54 113.8(4)
C48 C52 C53 110.8(4)
C54 C52 C53 108.8(4)
C48 C52 H52 107.7
C54 C52 H52 107.7
C53 C52 H52 107.7
C52 C53 H53A 109.5
C52 C53 H53B 109.5
H53A C53 H53B 109.5
C52 C53 H53C 109.5
H53A C53 H53C 109.5
H53B C53 H53C 109.5
C52 C54 H54A 109.5
C52 C54 H54B 109.5
H54A C54 H54B 109.5
C52 C54 H54C 109.5
H54A C54 H54C 109.5
H54B C54 H54C 109.5
O3 C55 C60 124.0(3)
O3 C55 C56 116.2(3)
C60 C55 C56 119.9(3)
C57 C56 C55 119.3(3)
C57 C56 N5 127.4(3)
C55 C56 N5 113.3(3)
C56 C57 C58 121.3(3)
C56 C57 H57 119.4
C58 C57 H57 119.4
C59 C58 C57 117.5(3)
C59 C58 C61 122.0(3)
C57 C58 C61 120.5(3)
C58 C59 C60 122.0(3)
C58 C59 H59 119.0
C60 C59 H59 119.0
C55 C60 C59 119.7(3)
C55 C60 H60 120.2
C59 C60 H60 120.1
C62B C61 C63B 117.9(9)
C62B C61 C58 115.0(5)
C64A C61 C58 115.5(5)
C63B C61 C58 108.8(5)
C64A C61 C62A 110.9(9)
C58 C61 C62A 109.7(5)
C62B C61 C64B 106.7(9)
C63B C61 C64B 100.7(9)
C58 C61 C64B 106.1(5)
C64A C61 C63A 108.6(8)
C58 C61 C63A 107.0(5)
C62A C61 C63A 104.5(9)
C61 C62A H62A 114.9
C61 C62A H62B 108.1
H62A C62A H62B 109.5
C61 C62A H62C 106.3
H62A C62A H62C 115.0
H62B C62A H62C 101.9
C61 C63A H63A 110.0
C61 C63A H63B 108.9
H63A C63A H63B 109.5
C61 C63A H63C 109.5
H63A C63A H63C 109.4
H63B C63A H63C 109.6
C61 C64A H64A 112.8
C61 C64A H64B 98.7
H64A C64A H64B 111.6
C61 C64A H64C 109.7
H64A C64A H64C 109.6
H64B C64A H64C 114.1
C61 C62B H62D 109.1
C61 C62B H62E 109.5
H62D C62B H62E 109.5
C61 C62B H62F 109.9
H62D C62B H62F 109.4
H62E C62B H62F 109.4
C61 C63B H63D 109.5
C61 C63B H63E 110.3
H63D C63B H63E 109.4
C61 C63B H63F 108.7
H63D C63B H63F 109.4
H63E C63B H63F 109.6
C61 C64B H64E 110.1
H64D C64B H64E 109.4
C61 C64B H64F 109.0
H64D C64B H64F 109.6
H64E C64B H64F 109.5
N5 C65 C66 122.7(3)
N5 C65 C68 122.9(3)
C66 C65 C68 114.3(3)
C65 C66 C67 130.1(3)
C65 C66 H66 115.0
C67 C66 H66 115.0
N6 C67 C66 123.3(3)
N6 C67 C69 121.9(3)
C66 C67 C69 114.8(3)
C65 C68 H68A 109.5
C65 C68 H68B 109.5
H68A C68 H68B 109.5
C65 C68 H68C 109.5
H68A C68 H68C 109.5
H68B C68 H68C 109.5
C67 C69 H69A 109.5
C67 C69 H69B 109.5
H69A C69 H69B 109.5
C67 C69 H69C 109.5
H69A C69 H69C 109.5
H69B C69 H69C 109.5
C75 C70 C71 121.6(3)
C75 C70 N6 118.5(3)
C71 C70 N6 119.9(3)
C72 C71 C70 117.9(4)
C72 C71 C76 117.7(3)
C70 C71 C76 124.3(3)
C73 C72 C71 121.5(4)
C73 C72 H72 119.3
C71 C72 H72 119.3
C74 C73 C72 120.3(4)
C74 C73 H73 119.9
C72 C73 H73 119.9
C73 C74 C75 120.7(4)
C73 C74 H74 119.7
C75 C74 H74 119.7
C70 C75 C74 118.1(4)
C70 C75 C79 121.6(3)
C74 C75 C79 120.3(3)
C78 C76 C71 112.9(3)
C78 C76 C77 107.9(3)
C71 C76 C77 111.2(3)
C78 C76 H76 108.2
C71 C76 H76 108.2
C77 C76 H76 108.2
C76 C77 H77A 109.5
C76 C77 H77B 109.5
H77A C77 H77B 109.5
C76 C77 H77C 109.5
H77A C77 H77C 109.5
H77B C77 H77C 109.5
C76 C78 H78A 109.5
C76 C78 H78B 109.5
H78A C78 H78B 109.5
C76 C78 H78C 109.5
H78A C78 H78C 109.5
H78B C78 H78C 109.5
C75 C79 C80 114.5(3)
C75 C79 C81 113.5(3)
C80 C79 C81 108.2(3)
C75 C79 H79 106.7
C80 C79 H79 106.7
C81 C79 H79 106.7
C79 C80 H80A 109.5
C79 C80 H80B 109.5
H80A C80 H80B 109.5
C79 C80 H80C 109.5
H80A C80 H80C 109.5
H80B C80 H80C 109.5
C79 C81 H81A 109.5
C79 C81 H81B 109.5
H81A C81 H81B 109.5
C79 C81 H81C 109.5
H81A C81 H81C 109.5
H81B C81 H81C 109.5
O4 C82 C87 124.3(3)
O4 C82 C83 116.1(3)
C87 C82 C83 119.7(3)
C84 C83 C82 119.5(3)
C84 C83 N7 126.9(3)
C82 C83 N7 113.4(3)
C85 C84 C83 121.0(3)
C85 C84 H84 119.5
C83 C84 H84 119.5
C84 C85 C86 117.8(3)
C84 C85 C88 122.6(4)
C86 C85 C88 119.6(4)
C87 C86 C85 121.5(4)
C87 C86 H86 119.3
C85 C86 H86 119.3
C82 C87 C86 120.5(4)
C82 C87 H87 119.8
C86 C87 H87 119.8
C91 C88 C90 110.6(4)
C91 C88 C85 110.3(4)
C90 C88 C85 109.8(4)
C91 C88 C89 107.3(4)
C90 C88 C89 106.9(4)
C85 C88 C89 111.9(3)
C88 C89 H89A 109.5
C88 C89 H89B 109.5
H89A C89 H89B 109.5
C88 C89 H89C 109.5
H89A C89 H89C 109.5
H89B C89 H89C 109.5
C88 C90 H90A 109.5
C88 C90 H90B 109.5
H90A C90 H90B 109.5
C88 C90 H90C 109.5
H90A C90 H90C 109.5
H90B C90 H90C 109.5
C88 C91 H91A 109.5
C88 C91 H91B 109.5
H91A C91 H91B 109.5
C88 C91 H91C 109.5
H91A C91 H91C 109.5
H91B C91 H91C 109.5
N7 C92 C93 122.1(3)
N7 C92 C95 122.0(3)
C93 C92 C95 116.0(3)
C92 C93 C94 125.7(3)
C92 C93 H93 117.2
C94 C93 H93 117.2
N8 C94 C93 122.6(3)
N8 C94 C96 120.6(3)
C93 C94 C96 116.8(3)
C92 C95 H95A 109.5
C92 C95 H95B 109.5
H95A C95 H95B 109.5
C92 C95 H95C 109.5
H95A C95 H95C 109.5
H95B C95 H95C 109.5
C94 C96 H96A 109.5
C94 C96 H96B 109.5
H96A C96 H96B 109.5
C94 C96 H96C 109.5
H96A C96 H96C 109.5
H96B C96 H96C 109.5
C102 C97 C98 121.2(3)
C102 C97 N8 121.0(3)
C98 C97 N8 117.7(3)
C99 C98 C97 117.8(3)
C99 C98 C103 119.1(3)
C97 C98 C103 123.1(3)
C100 C99 C98 121.5(3)
C100 C99 H99 119.3
C98 C99 H99 119.3
C101 C100 C99 119.8(3)
C101 C100 H100 120.1
C99 C100 H100 120.1
C100 C101 C102 121.1(3)
C100 C101 H101 119.5
C102 C101 H101 119.5
C101 C102 C97 118.3(3)
C101 C102 C106 118.9(3)
C97 C102 C106 122.5(3)
C98 C103 C105 113.2(3)
C98 C103 C104 110.0(3)
C105 C103 C104 109.4(3)
C98 C103 H103 108.1
C105 C103 H103 108.1
C104 C103 H103 108.1
C103 C104 H10P 109.5
C103 C104 H10Q 109.5
H10P C104 H10Q 109.5
C103 C104 H10R 109.5
H10P C104 H10R 109.5
H10Q C104 H10R 109.5
C103 C105 H10D 109.5
C103 C105 H10E 109.5
H10D C105 H10E 109.5
C103 C105 H10F 109.5
H10D C105 H10F 109.5
H10E C105 H10F 109.5
C102 C106 C108 113.1(3)
C102 C106 C107 111.2(3)
C108 C106 C107 109.8(3)
C102 C106 H106 107.5
C108 C106 H106 107.5
C107 C106 H106 107.5
C106 C107 H10G 109.5
C106 C107 H10H 109.5
H10G C107 H10H 109.5
C106 C107 H10I 109.5
H10G C107 H10I 109.5
H10H C107 H10I 109.5
C106 C108 H10J 109.5
C106 C108 H10K 109.5
H10J C108 H10K 109.5
C106 C108 H10L 109.5
H10J C108 H10L 109.5
H10K C108 H10L 109.5
C110 C109 H10M 109.5
C110 C109 H10N 109.5
H10M C109 H10N 109.5
C110 C109 H10O 109.5
H10M C109 H10O 109.5
H10N C109 H10O 109.5
C109 C110 C111 122.7(11)
C109 C110 H11A 106.7
C111 C110 H11A 106.7
C109 C110 H11B 106.7
C111 C110 H11B 106.7
H11A C110 H11B 106.6
C110 C111 C112 116.6(11)
C110 C111 H11C 108.1
C112 C111 H11C 108.1
C110 C111 H11D 108.1
C112 C111 H11D 108.1
H11C C111 H11D 107.3
C111 C112 C113 101.1(11)
C111 C112 H11E 111.6
C113 C112 H11E 111.6
C111 C112 H11F 111.6
C113 C112 H11F 111.6
H11E C112 H11F 109.4
C112 C113 H11G 109.5
C112 C113 H11H 109.5
H11G C113 H11H 109.5
C112 C113 H11I 109.5
H11G C113 H11I 109.5
H11H C113 H11I 109.5
C115 C114 H11J 109.5
C115 C114 H11K 109.5
H11J C114 H11K 109.5
C115 C114 H11L 109.5
H11J C114 H11L 109.5
H11K C114 H11L 109.5
C114 C115 C116 115.2(10)
C114 C115 H11M 108.5
C116 C115 H11M 108.5
C114 C115 H11N 108.5
C116 C115 H11N 108.5
H11M C115 H11N 107.5
C117 C116 C115 119.9(14)
C117 C116 H11O 107.3
C115 C116 H11O 107.3
C117 C116 H11P 107.3
C115 C116 H11P 107.3
H11O C116 H11P 106.9
C118 C117 C116 123.5(18)
C118 C117 H11Q 106.5
C116 C117 H11Q 106.5
C118 C117 H11R 106.5
C116 C117 H11R 106.5
H11Q C117 H11R 106.5
C117 C118 H11S 109.5
C117 C118 H11T 109.5
H11S C118 H11T 109.5
C117 C118 H11U 109.5
H11S C118 H11U 109.5
H11T C118 H11U 109.5
C120 C119 H11V 112.9
C120 C119 H11W 108.1
H11V C119 H11W 109.5
C120 C119 H11X 107.3
H11V C119 H11X 109.4
H11W C119 H11X 109.6
C119 C120 C121 120.1(11)
C119 C120 H12A 103.0
C121 C120 H12A 107.8
C119 C120 H12B 110.9
C121 C120 H12B 106.8
H12A C120 H12B 107.5
C120 C121 C122 111.1(7)
C120 C121 H12C 108.2
C122 C121 H12C 112.5
C120 C121 H12G 107.8
C122 C121 H12G 109.2
H12C C121 H12G 107.9
C121 C122 C123 106.0(7)
C121 C122 H12H 106.3
C123 C122 H12H 113.7
C121 C122 H12I 109.2
C123 C122 H12I 113.3
H12H C122 H12I 108.1
C122 C123 H12D 83.6
C122 C123 H12E 126.8
H12D C123 H12E 109.5
C122 C123 H12F 113.9
H12D C123 H12F 109.6
H12E C123 H12F 109.4

loop_
_geom_bond_atom_site_label_1
_geom_bond_atom_site_label_2
_geom_bond_distance
Zr1 O1 2.011(2)
Zr1 O2 2.029(2)
Zr1 N3 2.225(3)
Zr1 N4 2.258(3)
Zr1 N2 2.259(3)
Zr1 N1 2.289(3)
Zr2 O3 2.013(2)
Zr2 O4 2.029(2)
Zr2 N7 2.240(3)
Zr2 N6 2.264(3)
Zr2 N8 2.275(3)
Zr2 N5 2.295(3)
O1 C1 1.359(4)
O2 C28 1.345(4)
O3 C55 1.354(4)
O4 C82 1.358(4)
N1 C11 1.337(5)
N1 C2 1.431(5)
N2 C13 1.337(5)
N2 C16 1.462(4)
N3 C38 1.340(4)
N3 C29 1.418(5)
N4 C40 1.348(4)
N4 C43 1.460(4)
N5 C65 1.339(4)
N5 C56 1.435(4)
N6 C67 1.340(4)
N6 C70 1.466(4)
N7 C92 1.347(4)
N7 C83 1.417(4)
N8 C94 1.340(4)
N8 C97 1.466(4)
C1 C6 1.381(5)
C1 C2 1.402(5)
C2 C3 1.386(5)
C3 C4 1.393(6)
C3 H3 0.9300
C4 C5 1.390(6)
C4 C7 1.528(5)
C5 C6 1.392(5)
C5 H5 0.9300
C6 H6 0.9300
C7 C10 1.498(7)
C7 C9 1.515(9)
C7 C8 1.528(8)
C8 H8A 0.9600
C8 H8B 0.9600
C8 H8C 0.9600
C9 H9A 0.9600
C9 H9B 0.9600
C9 H9C 0.9600
C10 H10A 0.9600
C10 H10B 0.9600
C10 H10C 0.9600
C11 C12 1.400(6)
C11 C14 1.531(5)
C12 C13 1.395(5)
C12 H12 0.9300
C13 C15 1.512(5)
C14 H14A 0.9600
C14 H14B 0.9600
C14 H14C 0.9600
C15 H15A 0.9600
C15 H15B 0.9600
C15 H15C 0.9600
C16 C17 1.404(5)
C16 C21 1.411(5)
C17 C18 1.399(5)
C17 C22 1.518(5)
C18 C19 1.358(6)
C18 H18 0.9300
C19 C20 1.387(6)
C19 H19 0.9300
C20 C21 1.385(5)
C20 H20 0.9300
C21 C25 1.536(5)
C22 C24 1.532(6)
C22 C23 1.541(6)
C22 H22 0.9800
C23 H23A 0.9600
C23 H23B 0.9600
C23 H23C 0.9600
C24 H24A 0.9600
C24 H24B 0.9600
C24 H24C 0.9600
C25 C26 1.535(6)
C25 C27 1.537(6)
C25 H25 0.9800
C26 H26A 0.9600
C26 H26B 0.9600
C26 H26C 0.9600
C27 H27A 0.9600
C27 H27B 0.9600
C27 H27C 0.9600
C28 C33 1.381(5)
C28 C29 1.413(5)
C29 C30 1.382(5)
C30 C31 1.398(6)
C30 H30 0.9300
C31 C32 1.389(6)
C31 C34 1.563(5)
C32 C33 1.387(6)
C32 H32 0.9300
C33 H33 0.9300
C34 C35 1.462(6)
C34 C36 1.462(6)
C34 C37 1.590(5)
C35 H35A 0.9600
C35 H35B 0.9600
C35 H35C 0.9600
C36 H36A 0.9600
C36 H36B 0.9600
C36 H36C 0.9600
C37 H37A 0.9600
C37 H37B 0.9600
C37 H37C 0.9600
C38 C39 1.390(5)
C38 C41 1.515(5)
C39 C40 1.398(5)
C39 H39 0.9300
C40 C42 1.510(5)
C41 H41A 0.9600
C41 H41B 0.9600
C41 H41C 0.9600
C42 H42A 0.9600
C42 H42B 0.9600
C42 H42C 0.9600
C43 C48 1.402(5)
C43 C44 1.409(5)
C44 C45 1.396(5)
C44 C49 1.532(6)
C45 C46 1.372(6)
C45 H45 0.9300
C46 C47 1.372(6)
C46 H46 0.9300
C47 C48 1.401(5)
C47 H47 0.9300
C48 C52 1.511(6)
C49 C50 1.530(6)
C49 C51 1.531(6)
C49 H49 0.9800
C50 H50A 0.9600
C50 H50B 0.9600
C50 H50C 0.9600
C51 H51A 0.9600
C51 H51B 0.9600
C51 H51C 0.9600
C52 C54 1.536(6)
C52 C53 1.541(6)
C52 H52 0.9800
C53 H53A 0.9600
C53 H53B 0.9600
C53 H53C 0.9600
C54 H54A 0.9600
C54 H54B 0.9600
C54 H54C 0.9600
C55 C60 1.374(5)
C55 C56 1.398(5)
C56 C57 1.383(5)
C57 C58 1.402(5)
C57 H57 0.9300
C58 C59 1.380(5)
C58 C61 1.538(5)
C59 C60 1.384(5)
C59 H59 0.9300
C60 H60 0.9300
C61 C62B 1.480(8)
C61 C64A 1.488(8)
C61 C63B 1.497(12)
C61 C62A 1.542(14)
C61 C64B 1.564(9)
C61 C63A 1.577(8)
C62A H62A 0.9608
C62A H62B 0.9625
C62A H62C 0.9368
C63A H63A 0.9624
C63A H63B 0.9629
C63A H63C 0.9611
C64A H64A 0.9611
C64A H64B 1.1051
C64A H64C 0.9626
C62B H62D 0.9605
C62B H62E 0.9622
C62B H62F 0.9622
C63B H63D 0.9606
C63B H63E 0.9620
C63B H63F 0.9629
C64B H64D 0.9623
C64B H64E 0.9624
C64B H64F 0.9630
C65 C66 1.392(5)
C65 C68 1.517(5)
C66 C67 1.392(5)
C66 H66 0.9300
C67 C69 1.517(5)
C68 H68A 0.9600
C68 H68B 0.9600
C68 H68C 0.9600
C69 H69A 0.9600
C69 H69B 0.9600
C69 H69C 0.9600
C70 C75 1.405(5)
C70 C71 1.407(5)
C71 C72 1.390(5)
C71 C76 1.528(5)
C72 C73 1.385(6)
C72 H72 0.9300
C73 C74 1.377(6)
C73 H73 0.9300
C74 C75 1.406(5)
C74 H74 0.9300
C75 C79 1.519(5)
C76 C78 1.530(5)
C76 C77 1.537(6)
C76 H76 0.9800
C77 H77A 0.9600
C77 H77B 0.9600
C77 H77C 0.9600
C78 H78A 0.9600
C78 H78B 0.9600
C78 H78C 0.9600
C79 C80 1.528(5)
C79 C81 1.534(6)
C79 H79 0.9800
C80 H80A 0.9600
C80 H80B 0.9600
C80 H80C 0.9600
C81 H81A 0.9600
C81 H81B 0.9600
C81 H81C 0.9600
C82 C87 1.369(5)
C82 C83 1.408(5)
C83 C84 1.396(5)
C84 C85 1.390(5)
C84 H84 0.9300
C85 C86 1.405(6)
C85 C88 1.540(5)
C86 C87 1.378(5)
C86 H86 0.9300
C87 H87 0.9300
C88 C91 1.527(7)
C88 C90 1.529(7)
C88 C89 1.557(6)
C89 H89A 0.9600
C89 H89B 0.9600
C89 H89C 0.9600
C90 H90A 0.9600
C90 H90B 0.9600
C90 H90C 0.9600
C91 H91A 0.9600
C91 H91B 0.9600
C91 H91C 0.9600
C92 C93 1.390(5)
C92 C95 1.527(5)
C93 C94 1.405(5)
C93 H93 0.9300
C94 C96 1.504(5)
C95 H95A 0.9600
C95 H95B 0.9600
C95 H95C 0.9600
C96 H96A 0.9600
C96 H96B 0.9600
C96 H96C 0.9600
C97 C102 1.402(5)
C97 C98 1.413(5)
C98 C99 1.390(5)
C98 C103 1.520(5)
C99 C100 1.390(5)
C99 H99 0.9300
C100 C101 1.379(5)
C100 H100 0.9300
C101 C102 1.397(5)
C101 H101 0.9300
C102 C106 1.518(5)
C103 C105 1.528(5)
C103 C104 1.536(5)
C103 H103 0.9800
C104 H10P 0.9600
C104 H10Q 0.9600
C104 H10R 0.9600
C105 H10D 0.9600
C105 H10E 0.9600
C105 H10F 0.9600
C106 C108 1.524(5)
C106 C107 1.530(6)
C106 H106 0.9800
C107 H10G 0.9600
C107 H10H 0.9600
C107 H10I 0.9600
C108 H10J 0.9600
C108 H10K 0.9600
C108 H10L 0.9600
C109 C110 1.478(14)
C109 H10M 0.9600
C109 H10N 0.9600
C109 H10O 0.9600
C110 C111 1.482(9)
C110 H11A 0.9700
C110 H11B 0.9700
C111 C112 1.487(9)
C111 H11C 0.9700
C111 H11D 0.9700
C112 C113 1.476(13)
C112 H11E 0.9700
C112 H11F 0.9700
C113 H11G 0.9600
C113 H11H 0.9600
C113 H11I 0.9600
C114 C115 1.499(10)
C114 H11J 0.9600
C114 H11K 0.9600
C114 H11L 0.9600
C115 C116 1.500(10)
C115 H11M 0.9700
C115 H11N 0.9700
C116 C117 1.41(2)
C116 H11O 0.9700
C116 H11P 0.9700
C117 C118 1.38(2)
C117 H11Q 0.9700
C117 H11R 0.9700
C118 H11S 0.9600
C118 H11T 0.9600
C118 H11U 0.9600
C119 C120 1.480(9)
C119 H11V 0.9629
C119 H11W 0.9616
C119 H11X 0.9616
C120 C121 1.490(9)
C120 H12A 0.9620
C120 H12B 0.9617
C121 C122 1.572(9)
C121 H12C 0.9615
C121 H12G 0.9621
C122 C123 1.585(10)
C122 H12H 0.9630
C122 H12I 0.9622
C123 H12D 0.9623
C123 H12E 0.9621
C123 H12F 0.9624
